data_4348467
loop_
_publ_author_name
'Benjamin, Helen'
'Zheng, Yonghao'
'Batsanov, Andrei S.'
'Fox, Mark A.'
'Al-Attar, Hameed A'
'Monkman, Andrew P.'
'Bryce, Martin R.'

_publ_section_title
;
 Sulfonyl-Substituted Heteroleptic Cyclometalated Iridium(III) Complexes
 as Blue Emitters for Solution-Processable Phosphorescent Organic
 Light-Emitting Diodes.
;
_journal_issue 17
_journal_name_full 'Inorganic chemistry'
_journal_page_first 8612
_journal_page_last 8627
_journal_paper_doi 10.1021/acs.inorgchem.6b01179
_journal_volume 55
_journal_year 2016
_chemical_formula_moiety 'C54 H37 F5 Ir N3 O7 S3, 2(C H2 Cl2), 0.85(C H4 O)'
_chemical_formula_sum 'C56.85 H44.4 Cl4 F5 Ir N3 O7.85 S3'
_chemical_formula_weight 1420.33
_space_group_crystal_system monoclinic
_space_group_IT_number 14
_space_group_name_Hall '-P 2ybc'
_space_group_name_H-M_alt 'P 1 21/c 1'
_atom_sites_solution_hydrogens geom
_atom_sites_solution_primary direct
_atom_sites_solution_secondary difmap
_audit_creation_date 2015-06-30
_audit_creation_method
;
Olex2 1.2-beta
(compiled 2015.01.26 svn.r3150 for OlexSys, GUI svn.r4998)
;
_cell_angle_alpha 90
_cell_angle_beta 93.3750(10)
_cell_angle_gamma 90
_cell_formula_units_Z 4
_cell_length_a 11.5015(4)
_cell_length_b 32.2402(12)
_cell_length_c 14.4410(5)
_cell_measurement_reflns_used 9897
_cell_measurement_temperature 120
_cell_measurement_theta_max 25.89
_cell_measurement_theta_min 2.29
_cell_volume 5345.6(3)
_computing_cell_refinement 'SAINT v7.46A (Bruker, 2008)'
_computing_data_collection 'SMART v5.625 (Bruker, 2001)'
_computing_data_reduction 'SAINT v7.60A (Bruker, 2009)'
_computing_molecular_graphics 'Olex2 (Dolomanov et al., 2009)'
_computing_publication_material 'Olex2 (Dolomanov et al., 2009)'
_computing_structure_refinement 'ShelXL 2014/7 (Sheldrick, 2008)'
_computing_structure_solution 'SHELXS (Sheldrick, 2008)'
_diffrn_ambient_temperature 120
_diffrn_detector 'CCD area detector'
_diffrn_detector_type 'Bruker SMART CCD 6000 area detector'
_diffrn_measured_fraction_theta_full 0.998
_diffrn_measured_fraction_theta_max 0.998
_diffrn_measurement_device 'three-circle diffractometer'
_diffrn_measurement_device_type 'Bruker SMART CCD 6000 area detector'
_diffrn_measurement_method '\w scans'
_diffrn_radiation_monochromator graphite
_diffrn_radiation_probe x-ray
_diffrn_radiation_type MoK\a
_diffrn_radiation_wavelength 0.71073
_diffrn_reflns_av_R_equivalents 0.0943
_diffrn_reflns_av_unetI/netI 0.0629
_diffrn_reflns_Laue_measured_fraction_full 0.998
_diffrn_reflns_Laue_measured_fraction_max 0.998
_diffrn_reflns_limit_h_max 13
_diffrn_reflns_limit_h_min -13
_diffrn_reflns_limit_k_max 38
_diffrn_reflns_limit_k_min -38
_diffrn_reflns_limit_l_max 16
_diffrn_reflns_limit_l_min -17
_diffrn_reflns_number 56931
_diffrn_reflns_point_group_measured_fraction_full 0.998
_diffrn_reflns_point_group_measured_fraction_max 0.998
_diffrn_reflns_theta_full 25.000
_diffrn_reflns_theta_max 25.000
_diffrn_reflns_theta_min 1.263
_diffrn_source 'sealed X-ray tube'
_diffrn_source_current 35.0
_diffrn_source_power 1.75
_diffrn_source_target Mo
_diffrn_source_voltage 50.0
_diffrn_standards_number 0
_exptl_absorpt_coefficient_mu 2.893
_exptl_absorpt_correction_T_max 0.9385
_exptl_absorpt_correction_T_min 0.6421
_exptl_absorpt_correction_type integration
_exptl_absorpt_process_details
;
SADABS-2009/1 (Bruker,2010) was used for absorption correction.
wR2(int) was 0.0706 before and 0.0600 after correction.
The Ratio of minimum to maximum transmission is 0.6842.
The \l/2 correction factor is 0.0015.
;
_exptl_crystal_colour yellow
_exptl_crystal_colour_primary yellow
_exptl_crystal_density_diffrn 1.765
_exptl_crystal_description needle
_exptl_crystal_F_000 2829
_exptl_crystal_size_max 0.28
_exptl_crystal_size_mid 0.03
_exptl_crystal_size_min 0.02
_refine_diff_density_max 1.553
_refine_diff_density_min -1.353
_refine_diff_density_rms 0.123
_refine_ls_extinction_method none
_refine_ls_goodness_of_fit_ref 0.977
_refine_ls_hydrogen_treatment constr
_refine_ls_matrix_type full
_refine_ls_number_parameters 741
_refine_ls_number_reflns 9411
_refine_ls_number_restraints 4
_refine_ls_restrained_S_all 0.987
_refine_ls_R_factor_all 0.0603
_refine_ls_R_factor_gt 0.0387
_refine_ls_shift/su_max 0.001
_refine_ls_shift/su_mean 0.000
_refine_ls_structure_factor_coef Fsqd
_refine_ls_weighting_details 'w=1/[\s^2^(Fo^2^)+(0.0540P)^2^] where P=(Fo^2^+2Fc^2^)/3'
_refine_ls_weighting_scheme calc
_refine_ls_wR_factor_gt 0.0888
_refine_ls_wR_factor_ref 0.0964
_reflns_Friedel_coverage 0.000
_reflns_number_gt 7115
_reflns_number_total 9411
_reflns_threshold_expression 'I > 2\s(I)'
_cod_data_source_file 15.cif
_cod_data_source_block 15
_cod_original_formula_sum 'C56.85 H44.40 Cl4 F5 Ir N3 O7.85 S3'
_cod_database_code 4348467
_shelx_space_group_comment
;
The symmetry employed for this shelxl refinement is uniquely defined
by the following loop, which should always be used as a source of
symmetry information in preference to the above space-group names.
They are only intended as comments.
;
_shelx_estimated_absorpt_t_max 0.944
_shelx_estimated_absorpt_t_min 0.498
_olex2_refinement_description
;
1. Fixed Uiso
 At 1.2 times of:
  All C(H) groups, All C(H,H) groups
 At 1.5 times of:
  All C(H,H,H) groups, All O(H) groups
2. Restrained distances
 Cl3-C56B \\sim Cl4A-C56B
 with sigma of 0.02
 Cl4A-C56A \\sim Cl3-C56A \\sim Cl4B-C56A
 with sigma of 0.02
3. Others
 Fixed Sof: Cl4A(0.85) Cl4B(0.15) C56A(0.75) H56A(0.75) H56B(0.75) C56B(0.25)
 H56C(0.25) H56D(0.25) O8(0.85) H8A(0.85) C57(0.85) H57A(0.85) H57B(0.85)
 H57C(0.85)
4.a Riding coordinates:
 C56A(H56A,H56B), O8(H8A), C57(H57A,H57B,H57C)
4.b Secondary CH2 refined with riding coordinates:
 C55(H55A,H55B), C56B(H56C,H56D)
4.c Aromatic/amide H refined with riding coordinates:
 C2(H2), C8(H8), C9(H9), C10(H10), C11(H11), C13(H13), C19(H19), C20(H20),
 C21(H21), C22(H22), C26(H26), C27(H27), C30(H30), C31(H31), C32(H32), C33(H33),
  C35(H35), C36(H36), C38(H38), C39(H39), C42(H42), C43(H43), C45(H45),
 C46(H46), C49(H49), C50(H50), C52(H52), C53(H53)
4.d Idealised Me refined as rotating group:
 C40(H40A,H40B,H40C), C47(H47A,H47B,H47C), C54(H54A,H54B,H54C)
;
_shelx_shelxl_version_number 2014/7
_olex2_diffrn_ambient_temperature_device 'Oxford Cryosystems'
_olex2_submission_special_instructions 'No special instructions were received'

loop_
_space_group_symop_operation_xyz
'x, y, z'
'-x, y+1/2, -z+1/2'
'-x, -y, -z'
'x, -y-1/2, z-1/2'

loop_
_atom_site_label
_atom_site_type_symbol
_atom_site_fract_x
_atom_site_fract_y
_atom_site_fract_z
_atom_site_U_iso_or_equiv
_atom_site_adp_type
_atom_site_occupancy
_atom_site_site_symmetry_order
_atom_site_calc_flag
_atom_site_refinement_flags_posn
_atom_site_refinement_flags_occupancy
_atom_site_disorder_assembly
_atom_site_disorder_group
Ir Ir 0.59407(2) 0.36494(2) 0.74154(2) 0.01709(8) Uani 1 1 d . . . .
S1 S 0.29594(12) 0.38740(5) 0.95767(10) 0.0259(3) Uani 1 1 d . . . .
S2 S 0.82711(12) 0.32201(5) 0.34609(10) 0.0244(3) Uani 1 1 d . . . .
S3 S 0.07000(11) 0.42163(5) 0.59490(10) 0.0232(3) Uani 1 1 d . . . .
F1 F 0.3463(3) 0.33671(11) 1.1313(2) 0.0391(9) Uani 1 1 d . . . .
F2 F 0.7156(3) 0.26183(10) 0.4706(2) 0.0299(8) Uani 1 1 d . . . .
F3 F 0.8141(3) 0.40333(11) 0.4472(2) 0.0377(9) Uani 1 1 d . . . .
F4 F 0.2877(3) 0.46453(10) 0.5563(2) 0.0282(8) Uani 1 1 d . . . .
F5 F 0.1526(3) 0.34008(11) 0.6833(2) 0.0357(9) Uani 1 1 d . . . .
O1 O 0.5185(3) 0.38814(12) 0.8640(2) 0.0219(9) Uani 1 1 d . . . .
O2 O 0.2515(3) 0.36650(13) 0.8748(3) 0.0326(10) Uani 1 1 d . . . .
O3 O 0.2206(3) 0.38841(14) 1.0340(3) 0.0367(11) Uani 1 1 d . . . .
O4 O 0.8432(4) 0.35996(12) 0.2980(3) 0.0339(10) Uani 1 1 d . . . .
O5 O 0.7619(3) 0.28969(13) 0.2987(3) 0.0302(10) Uani 1 1 d . . . .
O6 O 0.0622(3) 0.43837(13) 0.5026(3) 0.0296(10) Uani 1 1 d . . . .
O7 O -0.0093(3) 0.38960(12) 0.6178(3) 0.0278(9) Uani 1 1 d . . . .
N1 N 0.7453(4) 0.35190(14) 0.8328(3) 0.0203(10) Uani 1 1 d . . . .
N2 N 0.6723(3) 0.41898(13) 0.7081(3) 0.0168(10) Uani 1 1 d . . . .
N3 N 0.5018(4) 0.31201(14) 0.7608(3) 0.0190(10) Uani 1 1 d . . . .
C1 C 0.5273(5) 0.36691(17) 0.9403(4) 0.0210(12) Uani 1 1 d . . . .
C2 C 0.7421(5) 0.35159(16) 0.9269(4) 0.0209(12) Uani 1 1 d . . . .
C3 C 0.8462(5) 0.35473(17) 0.9820(4) 0.0240(13) Uani 1 1 d . . . .
H3 H 0.8433 0.3561 1.0475 0.029 Uiso 1 1 calc R . . .
C4 C 0.9531(5) 0.35581(17) 0.9429(4) 0.0248(13) Uani 1 1 d . . . .
H4 H 1.0233 0.3582 0.9806 0.030 Uiso 1 1 calc R . . .
C5 C 0.9551(5) 0.35335(17) 0.8474(4) 0.0247(13) Uani 1 1 d . . . .
H5 H 1.0268 0.3524 0.8181 0.030 Uiso 1 1 calc R . . .
C6 C 0.8509(5) 0.35232(17) 0.7962(4) 0.0222(13) Uani 1 1 d . . . .
H6 H 0.8530 0.3519 0.7305 0.027 Uiso 1 1 calc R . . .
C7 C 0.6609(4) 0.34747(17) 0.6243(4) 0.0168(11) Uani 1 1 d . . . .
C8 C 0.6606(4) 0.30790(17) 0.5848(4) 0.0210(12) Uani 1 1 d . . . .
H8 H 0.6247 0.2855 0.6150 0.025 Uiso 1 1 calc R . . .
C9 C 0.7121(5) 0.30112(16) 0.5025(4) 0.0204(12) Uani 1 1 d . . . .
C10 C 0.7620(4) 0.33272(17) 0.4519(4) 0.0204(12) Uani 1 1 d . . . .
C11 C 0.7631(4) 0.37215(16) 0.4927(4) 0.0195(12) Uani 1 1 d . . . .
C12 C 0.7160(4) 0.38043(17) 0.5764(4) 0.0187(12) Uani 1 1 d . . . .
C13 C 0.7203(4) 0.42059(17) 0.6243(4) 0.0190(12) Uani 1 1 d . . . .
C14 C 0.7652(4) 0.45777(17) 0.5934(4) 0.0239(13) Uani 1 1 d . . . .
H14 H 0.7972 0.4591 0.5343 0.029 Uiso 1 1 calc R . . .
C15 C 0.7636(5) 0.49228(18) 0.6479(4) 0.0253(13) Uani 1 1 d . . . .
H15 H 0.7950 0.5176 0.6270 0.030 Uiso 1 1 calc R . . .
C16 C 0.7159(5) 0.49031(18) 0.7340(4) 0.0292(14) Uani 1 1 d . . . .
H16 H 0.7141 0.5140 0.7729 0.035 Uiso 1 1 calc R . . .
C17 C 0.6713(5) 0.45284(18) 0.7611(4) 0.0257(13) Uani 1 1 d . . . .
H17 H 0.6386 0.4511 0.8199 0.031 Uiso 1 1 calc R . . .
C18 C 0.4462(4) 0.38055(17) 0.6718(4) 0.0194(12) Uani 1 1 d . . . .
C19 C 0.4219(4) 0.41745(17) 0.6246(4) 0.0210(12) Uani 1 1 d . . . .
H19 H 0.4835 0.4356 0.6104 0.025 Uiso 1 1 calc R . . .
C20 C 0.3083(5) 0.42764(16) 0.5983(4) 0.0203(12) Uani 1 1 d . . . .
C21 C 0.2136(4) 0.40265(17) 0.6178(4) 0.0191(12) Uani 1 1 d . . . .
C22 C 0.2404(5) 0.36551(18) 0.6609(4) 0.0224(12) Uani 1 1 d . . . .
C23 C 0.3531(5) 0.35296(16) 0.6866(4) 0.0182(12) Uani 1 1 d . . . .
C24 C 0.3860(4) 0.31349(17) 0.7320(4) 0.0196(12) Uani 1 1 d . . . .
C25 C 0.3176(5) 0.27848(18) 0.7420(4) 0.0242(13) Uani 1 1 d . . . .
H25 H 0.2374 0.2793 0.7218 0.029 Uiso 1 1 calc R . . .
C26 C 0.3637(5) 0.24284(18) 0.7803(4) 0.0250(13) Uani 1 1 d . . . .
H26 H 0.3162 0.2190 0.7866 0.030 Uiso 1 1 calc R . . .
C27 C 0.4804(5) 0.24194(18) 0.8100(4) 0.0248(13) Uani 1 1 d . . . .
H27 H 0.5139 0.2175 0.8371 0.030 Uiso 1 1 calc R . . .
C28 C 0.5475(5) 0.27707(17) 0.7997(4) 0.0217(12) Uani 1 1 d . . . .
H28 H 0.6275 0.2766 0.8203 0.026 Uiso 1 1 calc R . . .
C29 C 0.4292(5) 0.36378(17) 0.9982(4) 0.0222(12) Uani 1 1 d . . . .
C30 C 0.4382(5) 0.34086(19) 1.0789(4) 0.0272(14) Uani 1 1 d . . . .
C31 C 0.5389(5) 0.32099(19) 1.1088(4) 0.0291(14) Uani 1 1 d . . . .
H31 H 0.5427 0.3052 1.1645 0.035 Uiso 1 1 calc R . . .
C32 C 0.6351(5) 0.32448(17) 1.0557(4) 0.0255(13) Uani 1 1 d . . . .
H32 H 0.7055 0.3111 1.0764 0.031 Uiso 1 1 calc R . . .
C33 C 0.6323(5) 0.34669(17) 0.9735(4) 0.0218(12) Uani 1 1 d . . . .
C34 C 0.3260(5) 0.43946(19) 0.9296(4) 0.0268(14) Uani 1 1 d . . . .
C35 C 0.3336(5) 0.45063(18) 0.8389(4) 0.0280(14) Uani 1 1 d . . . .
H35 H 0.3289 0.4300 0.7918 0.034 Uiso 1 1 calc R . . .
C36 C 0.3480(5) 0.49186(19) 0.8154(4) 0.0318(15) Uani 1 1 d . . . .
H36 H 0.3533 0.4992 0.7521 0.038 Uiso 1 1 calc R . . .
C37 C 0.3548(7) 0.5224(2) 0.8824(5) 0.0470(19) Uani 1 1 d . . . .
C38 C 0.3467(9) 0.5099(3) 0.9741(5) 0.077(3) Uani 1 1 d . . . .
H38 H 0.3520 0.5302 1.0218 0.093 Uiso 1 1 calc R . . .
C39 C 0.3313(7) 0.4692(2) 0.9980(5) 0.056(2) Uani 1 1 d . . . .
H39 H 0.3244 0.4616 1.0610 0.068 Uiso 1 1 calc R . . .
C40 C 0.3669(8) 0.5671(2) 0.8565(6) 0.069(3) Uani 1 1 d . . . .
H40a H 0.4486 0.5731 0.8459 0.103 Uiso 1 1 calc GR . . .
H40b H 0.3415 0.5847 0.9069 0.103 Uiso 1 1 calc GR . . .
H40c H 0.3186 0.5728 0.7997 0.103 Uiso 1 1 calc GR . . .
C41 C 0.9645(5) 0.30202(18) 0.3851(4) 0.0242(13) Uani 1 1 d . . . .
C42 C 1.0501(5) 0.32923(19) 0.4186(4) 0.0281(14) Uani 1 1 d . . . .
H42 H 1.0367 0.3583 0.4182 0.034 Uiso 1 1 calc R . . .
C43 C 1.1566(5) 0.3130(2) 0.4528(4) 0.0350(16) Uani 1 1 d . . . .
H43 H 1.2158 0.3313 0.4763 0.042 Uiso 1 1 calc R . . .
C44 C 1.1777(5) 0.2706(2) 0.4533(4) 0.0321(15) Uani 1 1 d . . . .
C45 C 1.0922(5) 0.2444(2) 0.4165(4) 0.0326(15) Uani 1 1 d . . . .
H45 H 1.1069 0.2154 0.4146 0.039 Uiso 1 1 calc R . . .
C46 C 0.9844(5) 0.25952(18) 0.3821(4) 0.0267(14) Uani 1 1 d . . . .
H46 H 0.9259 0.2412 0.3572 0.032 Uiso 1 1 calc R . . .
C47 C 1.2905(5) 0.2531(2) 0.4968(4) 0.0428(18) Uani 1 1 d . . . .
H47a H 1.3506 0.2746 0.4989 0.064 Uiso 1 1 calc GR . . .
H47b H 1.3156 0.2296 0.4596 0.064 Uiso 1 1 calc GR . . .
H47c H 1.2780 0.2436 0.5599 0.064 Uiso 1 1 calc GR . . .
C48 C 0.0598(4) 0.46264(17) 0.6750(4) 0.0225(13) Uani 1 1 d . . . .
C49 C 0.0719(5) 0.50320(18) 0.6472(4) 0.0265(14) Uani 1 1 d . . . .
H49 H 0.0853 0.5095 0.5844 0.032 Uiso 1 1 calc R . . .
C50 C 0.0641(5) 0.5348(2) 0.7117(4) 0.0325(15) Uani 1 1 d . . . .
H50 H 0.0726 0.5628 0.6929 0.039 Uiso 1 1 calc R . . .
C51 C 0.0440(5) 0.5260(2) 0.8039(5) 0.0351(15) Uani 1 1 d . . . .
C52 C 0.0324(5) 0.4849(2) 0.8301(4) 0.0344(15) Uani 1 1 d . . . .
H52 H 0.0194 0.4785 0.8929 0.041 Uiso 1 1 calc R . . .
C53 C 0.0393(5) 0.45313(18) 0.7664(4) 0.0284(14) Uani 1 1 d . . . .
H53 H 0.0302 0.4251 0.7849 0.034 Uiso 1 1 calc R . . .
C54 C 0.0369(6) 0.5604(2) 0.8744(5) 0.0483(19) Uani 1 1 d . . . .
H54a H -0.0431 0.5626 0.8936 0.072 Uiso 1 1 calc GR . . .
H54b H 0.0599 0.5867 0.8466 0.072 Uiso 1 1 calc GR . . .
H54c H 0.0894 0.5542 0.9285 0.072 Uiso 1 1 calc GR . . .
Cl3 Cl 0.53858(19) 0.44769(7) 0.39905(16) 0.0703(6) Uani 1 1 d D . . .
Cl4A Cl 0.4574(2) 0.36160(8) 0.4136(2) 0.0702(7) Uani 0.85 1 d D P . .
Cl4B Cl 0.3628(12) 0.3887(6) 0.3301(12) 0.082(5) Uiso 0.15 1 d D P A 1
H4B H 0.4550 0.3999 0.2905 0.087 Uiso 0.75 1 d R P A 1
C56A C 0.5109(9) 0.3961(3) 0.3446(8) 0.072(4) Uani 0.75 1 d D P A 1
H56A H 0.5855 0.3854 0.3233 0.087 Uiso 0.75 1 d R P A 1
C56B C 0.428(3) 0.4125(6) 0.374(3) 0.082(11) Uiso 0.25 1 d D P A 2
H56b H 0.4126 0.4116 0.3057 0.098 Uiso 0.25 1 calc R P A 2
H56c H 0.3569 0.4225 0.4015 0.098 Uiso 0.25 1 calc R P A 2
Cl1 Cl 1.07086(17) 0.19782(6) 0.64851(13) 0.0524(5) Uani 1 1 d . . . .
Cl2 Cl 0.97187(15) 0.28096(6) 0.63785(12) 0.0469(4) Uani 1 1 d . . . .
C55 C 0.9433(6) 0.2281(2) 0.6241(5) 0.0437(17) Uani 1 1 d . . . .
H55a H 0.9130 0.2227 0.5596 0.052 Uiso 1 1 calc R . . .
H55b H 0.8827 0.2197 0.6663 0.052 Uiso 1 1 calc R . . .
O8 O 0.2561(6) 0.41444(17) 0.2171(4) 0.0582(17) Uani 0.85 1 d . P B 2
H8a H 0.2362 0.4077 0.1622 0.087 Uiso 0.85 1 d R P B 2
C57 C 0.1897(8) 0.3906(3) 0.2792(6) 0.052(2) Uani 0.85 1 d . P B 2
H57a H 0.1344 0.3729 0.2433 0.078 Uiso 0.85 1 d R P B 2
H57b H 0.2423 0.3732 0.3184 0.078 Uiso 0.85 1 d R P B 2
H57c H 0.1471 0.4093 0.3184 0.078 Uiso 0.85 1 d R P B 2

loop_
_atom_site_aniso_label
_atom_site_aniso_U_11
_atom_site_aniso_U_22
_atom_site_aniso_U_33
_atom_site_aniso_U_23
_atom_site_aniso_U_13
_atom_site_aniso_U_12
Ir 0.01078(11) 0.02190(12) 0.01880(12) 0.00121(10) 0.00259(7) 0.00077(9)
S1 0.0155(7) 0.0383(9) 0.0243(8) -0.0004(7) 0.0043(6) -0.0004(6)
S2 0.0246(8) 0.0271(8) 0.0221(8) -0.0007(6) 0.0067(6) -0.0004(6)
S3 0.0140(7) 0.0288(8) 0.0265(8) -0.0007(6) -0.0007(6) 0.0028(6)
F1 0.032(2) 0.048(2) 0.040(2) 0.0069(18) 0.0197(16) 0.0045(17)
F2 0.039(2) 0.0222(18) 0.0289(19) -0.0035(15) 0.0096(15) -0.0013(15)
F3 0.039(2) 0.039(2) 0.036(2) 0.0038(17) 0.0103(16) -0.0068(17)
F4 0.0216(17) 0.0266(19) 0.037(2) 0.0109(15) 0.0019(14) 0.0032(14)
F5 0.0198(18) 0.042(2) 0.045(2) 0.0040(18) -0.0021(15) -0.0021(16)
O1 0.018(2) 0.029(2) 0.020(2) 0.0005(17) 0.0055(16) 0.0023(17)
O2 0.023(2) 0.045(3) 0.030(2) -0.006(2) -0.0002(18) -0.008(2)
O3 0.023(2) 0.057(3) 0.031(2) 0.003(2) 0.0097(19) 0.005(2)
O4 0.044(3) 0.028(2) 0.030(2) 0.0061(19) 0.012(2) 0.001(2)
O5 0.028(2) 0.038(3) 0.026(2) -0.0068(19) 0.0056(18) -0.0049(19)
O6 0.021(2) 0.043(3) 0.024(2) 0.0000(19) -0.0068(17) 0.0063(19)
O7 0.015(2) 0.028(2) 0.040(3) -0.0034(19) -0.0010(18) 0.0002(17)
N1 0.013(2) 0.020(2) 0.029(3) -0.001(2) 0.005(2) -0.0001(18)
N2 0.010(2) 0.019(2) 0.021(2) 0.004(2) 0.0020(18) -0.0002(18)
N3 0.015(2) 0.025(3) 0.018(2) 0.003(2) 0.0058(18) 0.0008(19)
C1 0.017(3) 0.023(3) 0.023(3) -0.004(3) 0.002(2) -0.002(2)
C2 0.019(3) 0.015(3) 0.028(3) 0.002(2) 0.005(2) 0.002(2)
C3 0.023(3) 0.026(3) 0.022(3) 0.000(2) -0.005(2) -0.001(2)
C4 0.017(3) 0.027(3) 0.029(3) 0.006(3) -0.002(2) 0.000(2)
C5 0.014(3) 0.021(3) 0.039(4) 0.005(3) 0.004(3) -0.001(2)
C6 0.017(3) 0.027(3) 0.022(3) 0.008(2) 0.004(2) 0.005(2)
C7 0.007(3) 0.025(3) 0.018(3) 0.004(2) -0.001(2) 0.001(2)
C8 0.014(3) 0.022(3) 0.027(3) 0.002(3) 0.004(2) -0.003(2)
C9 0.020(3) 0.016(3) 0.025(3) -0.004(2) -0.001(2) 0.001(2)
C10 0.015(3) 0.028(3) 0.019(3) 0.001(2) 0.005(2) 0.001(2)
C11 0.014(3) 0.025(3) 0.020(3) 0.003(2) 0.004(2) -0.005(2)
C12 0.007(3) 0.022(3) 0.027(3) -0.002(2) 0.000(2) 0.001(2)
C13 0.008(3) 0.023(3) 0.026(3) 0.005(2) 0.002(2) 0.004(2)
C14 0.015(3) 0.026(3) 0.030(3) 0.002(3) 0.003(2) 0.002(2)
C15 0.022(3) 0.022(3) 0.032(3) 0.002(3) 0.002(3) -0.003(2)
C16 0.030(3) 0.025(3) 0.033(4) -0.007(3) 0.001(3) -0.003(3)
C17 0.020(3) 0.030(3) 0.027(3) 0.002(3) 0.003(2) -0.003(3)
C18 0.017(3) 0.028(3) 0.013(3) -0.006(2) 0.005(2) 0.001(2)
C19 0.015(3) 0.027(3) 0.022(3) 0.005(2) 0.004(2) -0.005(2)
C20 0.021(3) 0.019(3) 0.021(3) 0.001(2) 0.004(2) 0.003(2)
C21 0.013(3) 0.023(3) 0.021(3) -0.001(2) 0.002(2) 0.006(2)
C22 0.017(3) 0.031(3) 0.019(3) -0.004(3) 0.008(2) -0.008(3)
C23 0.018(3) 0.021(3) 0.016(3) -0.002(2) 0.005(2) 0.000(2)
C24 0.013(3) 0.028(3) 0.017(3) -0.008(2) 0.000(2) -0.002(2)
C25 0.019(3) 0.032(3) 0.022(3) -0.001(3) 0.003(2) -0.001(3)
C26 0.030(3) 0.023(3) 0.023(3) -0.002(3) 0.010(3) -0.007(3)
C27 0.029(3) 0.023(3) 0.023(3) 0.002(2) 0.006(3) 0.003(3)
C28 0.017(3) 0.025(3) 0.024(3) 0.002(3) 0.002(2) 0.003(2)
C29 0.017(3) 0.023(3) 0.027(3) 0.003(3) 0.003(2) -0.001(2)
C30 0.022(3) 0.034(4) 0.026(3) 0.000(3) 0.011(3) -0.001(3)
C31 0.031(3) 0.032(4) 0.025(3) 0.010(3) 0.007(3) 0.002(3)
C32 0.020(3) 0.026(3) 0.031(3) 0.003(3) -0.001(3) 0.004(2)
C33 0.023(3) 0.018(3) 0.025(3) -0.002(2) 0.000(2) -0.001(2)
C34 0.022(3) 0.033(4) 0.025(3) -0.007(3) 0.001(2) 0.003(3)
C35 0.027(3) 0.027(3) 0.030(3) -0.010(3) 0.003(3) 0.007(3)
C36 0.032(4) 0.034(4) 0.030(4) -0.001(3) 0.004(3) 0.004(3)
C37 0.070(5) 0.025(4) 0.044(4) -0.006(3) -0.009(4) 0.001(3)
C38 0.149(9) 0.051(6) 0.030(4) -0.018(4) -0.009(5) 0.006(6)
C39 0.096(7) 0.045(5) 0.028(4) -0.002(3) -0.003(4) 0.009(4)
C40 0.114(8) 0.033(4) 0.058(5) -0.015(4) -0.006(5) -0.005(5)
C41 0.024(3) 0.030(3) 0.020(3) -0.003(3) 0.009(2) 0.000(3)
C42 0.030(3) 0.028(3) 0.028(3) -0.008(3) 0.012(3) -0.003(3)
C43 0.024(3) 0.050(4) 0.032(4) -0.014(3) 0.007(3) -0.010(3)
C44 0.026(3) 0.047(4) 0.024(3) 0.000(3) 0.007(3) 0.004(3)
C45 0.030(4) 0.035(4) 0.034(4) 0.000(3) 0.010(3) 0.000(3)
C46 0.020(3) 0.032(4) 0.029(3) -0.006(3) 0.007(3) -0.003(3)
C47 0.031(4) 0.071(5) 0.027(4) -0.001(3) 0.004(3) 0.007(3)
C48 0.012(3) 0.026(3) 0.029(3) -0.002(3) 0.000(2) 0.003(2)
C49 0.019(3) 0.035(4) 0.025(3) 0.003(3) 0.000(2) 0.001(3)
C50 0.029(3) 0.030(4) 0.039(4) 0.006(3) 0.005(3) -0.001(3)
C51 0.028(4) 0.038(4) 0.039(4) -0.008(3) 0.003(3) 0.002(3)
C52 0.031(4) 0.041(4) 0.031(4) -0.001(3) 0.008(3) 0.002(3)
C53 0.030(3) 0.024(3) 0.031(4) 0.001(3) 0.006(3) 0.001(3)
C54 0.049(5) 0.048(5) 0.049(5) -0.009(4) 0.004(4) -0.003(4)
Cl3 0.0664(14) 0.0774(16) 0.0670(14) 0.0262(12) 0.0049(11) 0.0008(12)
Cl4A 0.0595(16) 0.0676(17) 0.0811(19) -0.0206(14) -0.0152(13) 0.0146(13)
C56A 0.030(6) 0.118(11) 0.068(8) -0.014(8) 0.003(5) 0.006(6)
Cl1 0.0572(12) 0.0553(12) 0.0444(11) 0.0004(9) 0.0011(9) 0.0058(9)
Cl2 0.0423(10) 0.0503(11) 0.0484(11) -0.0071(9) 0.0050(8) -0.0025(8)
C55 0.045(4) 0.050(5) 0.036(4) 0.002(3) 0.004(3) -0.003(3)
O8 0.097(5) 0.040(4) 0.037(3) -0.003(3) 0.000(3) -0.012(3)
C57 0.066(6) 0.050(6) 0.040(5) 0.002(4) 0.009(4) 0.000(5)

loop_
_atom_type_symbol
_atom_type_description
_atom_type_scat_dispersion_real
_atom_type_scat_dispersion_imag
_atom_type_scat_source
C C 0.0033 0.0016 'International Tables Vol C Tables 4.2.6.8 and 6.1.1.4'
H H 0.0000 0.0000 'International Tables Vol C Tables 4.2.6.8 and 6.1.1.4'
Cl Cl 0.1484 0.1585 'International Tables Vol C Tables 4.2.6.8 and 6.1.1.4'
F F 0.0171 0.0103 'International Tables Vol C Tables 4.2.6.8 and 6.1.1.4'
Ir Ir -1.4442 7.9887 'International Tables Vol C Tables 4.2.6.8 and 6.1.1.4'
N N 0.0061 0.0033 'International Tables Vol C Tables 4.2.6.8 and 6.1.1.4'
O O 0.0106 0.0060 'International Tables Vol C Tables 4.2.6.8 and 6.1.1.4'
S S 0.1246 0.1234 'International Tables Vol C Tables 4.2.6.8 and 6.1.1.4'

loop_
_exptl_crystal_face_index_h
_exptl_crystal_face_index_k
_exptl_crystal_face_index_l
_exptl_crystal_face_perp_dist
0.00 1.00 1.00 0.0100
0.00 -1.00 -1.00 0.0100
0.00 -1.00 1.00 0.0150
0.00 1.00 -1.00 0.0150
1.00 0.00 0.00 0.1400
-1.00 0.00 0.00 0.1400

loop_
_geom_angle_atom_site_label_1
_geom_angle_atom_site_label_2
_geom_angle_atom_site_label_3
_geom_angle
O1 Ir N1 85.18(15)
N2 Ir O1 95.95(16)
N2 Ir N1 87.71(16)
N2 Ir N3 172.80(17)
N3 Ir O1 86.54(16)
N3 Ir N1 99.25(17)
C7 Ir O1 175.85(18)
C7 Ir N1 97.29(18)
C7 Ir N2 80.8(2)
C7 Ir N3 96.3(2)
C7 Ir C18 90.1(2)
C18 Ir O1 87.33(17)
C18 Ir N1 172.47(19)
C18 Ir N2 92.3(2)
C18 Ir N3 81.1(2)
O2 S1 O3 116.5(3)
O2 S1 C29 109.2(3)
O2 S1 C34 108.6(3)
O3 S1 C29 107.6(3)
O3 S1 C34 106.8(3)
C34 S1 C29 107.8(3)
O4 S2 O5 118.1(3)
O4 S2 C10 109.0(3)
O4 S2 C41 109.2(3)
O5 S2 C10 108.5(2)
O5 S2 C41 108.6(3)
C41 S2 C10 102.2(3)
O6 S3 C21 108.0(2)
O6 S3 C48 108.9(3)
O7 S3 O6 118.7(2)
O7 S3 C21 107.9(2)
O7 S3 C48 108.7(3)
C48 S3 C21 103.5(3)
C1 O1 Ir 120.0(3)
C2 N1 Ir 122.8(3)
C6 N1 Ir 117.9(4)
C6 N1 C2 117.9(5)
C13 N2 Ir 116.9(3)
C17 N2 Ir 123.1(4)
C17 N2 C13 119.8(5)
C24 N3 Ir 115.7(3)
C28 N3 Ir 124.2(4)
C28 N3 C24 120.1(5)
O1 C1 C29 120.2(5)
O1 C1 C33 123.3(5)
C33 C1 C29 116.5(5)
N1 C2 C3 119.6(5)
N1 C2 C33 122.1(5)
C3 C2 C33 118.3(5)
C4 C3 C2 121.3(5)
C5 C4 C3 118.2(5)
C6 C5 C4 118.4(5)
N1 C6 C5 124.4(5)
C8 C7 Ir 128.1(4)
C8 C7 C12 118.0(5)
C12 C7 Ir 113.9(4)
C9 C8 C7 120.5(5)
F2 C9 C8 117.9(5)
F2 C9 C10 119.0(5)
C8 C9 C10 123.2(5)
C9 C10 S2 121.1(4)
C9 C10 C11 115.9(5)
C11 C10 S2 123.0(4)
F3 C11 C10 117.7(5)
F3 C11 C12 119.0(5)
C12 C11 C10 123.3(5)
C7 C12 C13 115.5(5)
C11 C12 C7 119.1(5)
C11 C12 C13 125.4(5)
N2 C13 C12 112.4(5)
N2 C13 C14 119.8(5)
C14 C13 C12 127.8(5)
C15 C14 C13 120.1(5)
C14 C15 C16 119.9(5)
C17 C16 C15 117.9(5)
N2 C17 C16 122.5(5)
C19 C18 Ir 127.3(4)
C19 C18 C23 118.6(5)
C23 C18 Ir 113.3(4)
C20 C19 C18 119.9(5)
F4 C20 C19 118.2(5)
F4 C20 C21 118.6(5)
C19 C20 C21 123.0(5)
C20 C21 S3 119.5(4)
C22 C21 S3 124.5(4)
C22 C21 C20 115.8(5)
F5 C22 C21 118.9(5)
F5 C22 C23 117.2(5)
C21 C22 C23 123.8(5)
C18 C23 C24 115.7(5)
C22 C23 C18 118.6(5)
C22 C23 C24 125.7(5)
N3 C24 C23 112.6(5)
N3 C24 C25 119.1(5)
C25 C24 C23 128.1(5)
C26 C25 C24 121.1(5)
C25 C26 C27 119.2(5)
C28 C27 C26 119.1(5)
N3 C28 C27 121.4(5)
C1 C29 S1 117.8(4)
C30 C29 S1 121.9(4)
C30 C29 C1 120.2(5)
F1 C30 C29 120.5(5)
F1 C30 C31 117.1(5)
C31 C30 C29 122.4(5)
C30 C31 C32 118.3(5)
C33 C32 C31 122.4(5)
C1 C33 C2 121.8(5)
C32 C33 C1 120.0(5)
C32 C33 C2 118.0(5)
C35 C34 S1 119.7(5)
C35 C34 C39 120.2(6)
C39 C34 S1 119.9(5)
C34 C35 C36 120.2(6)
C37 C36 C35 121.1(6)
C36 C37 C38 117.1(7)
C36 C37 C40 120.9(7)
C38 C37 C40 122.0(7)
C39 C38 C37 122.2(7)
C38 C39 C34 119.2(7)
C42 C41 S2 119.0(5)
C42 C41 C46 121.3(5)
C46 C41 S2 119.7(4)
C41 C42 C43 118.5(6)
C44 C43 C42 121.4(6)
C43 C44 C47 121.0(6)
C45 C44 C43 118.7(6)
C45 C44 C47 120.3(6)
C44 C45 C46 121.4(6)
C41 C46 C45 118.6(6)
C49 C48 S3 120.5(4)
C49 C48 C53 120.9(5)
C53 C48 S3 118.6(4)
C48 C49 C50 119.3(5)
C49 C50 C51 120.8(6)
C50 C51 C54 120.8(6)
C52 C51 C50 118.8(6)
C52 C51 C54 120.5(6)
C53 C52 C51 121.0(6)
C52 C53 C48 119.3(6)
C56A Cl4A Cl4B 59.8(5)
Cl4A C56A Cl3 114.3(6)
Cl3 C56B Cl4A 115(2)
Cl2 C55 Cl1 111.5(4)

loop_
_geom_bond_atom_site_label_1
_geom_bond_atom_site_label_2
_geom_bond_distance
Ir O1 2.151(3)
Ir N1 2.161(4)
Ir N2 2.032(4)
Ir N3 2.037(4)
Ir C7 1.982(5)
Ir C18 1.989(5)
S1 O2 1.440(4)
S1 O3 1.443(4)
S1 C29 1.779(6)
S1 C34 1.766(6)
S2 O4 1.424(4)
S2 O5 1.434(4)
S2 C10 1.775(5)
S2 C41 1.767(6)
S3 O6 1.436(4)
S3 O7 1.430(4)
S3 C21 1.774(5)
S3 C48 1.765(6)
F1 C30 1.341(6)
F2 C9 1.349(6)
F3 C11 1.353(6)
F4 C20 1.350(6)
F5 C22 1.355(6)
O1 C1 1.295(6)
N1 C2 1.361(7)
N1 C6 1.353(7)
N2 C13 1.359(7)
N2 C17 1.334(7)
N3 C24 1.373(6)
N3 C28 1.351(7)
C1 C29 1.447(7)
C1 C33 1.430(8)
C2 C3 1.402(8)
C3 C4 1.383(8)
C4 C5 1.382(8)
C5 C6 1.371(8)
C7 C8 1.397(8)
C7 C12 1.435(7)
C8 C9 1.376(7)
C9 C10 1.397(7)
C10 C11 1.401(7)
C11 C12 1.381(7)
C12 C13 1.467(8)
C13 C14 1.389(7)
C14 C15 1.363(8)
C15 C16 1.390(8)
C16 C17 1.378(8)
C18 C19 1.391(8)
C18 C23 1.418(7)
C19 C20 1.378(7)
C20 C21 1.397(7)
C21 C22 1.376(8)
C22 C23 1.387(8)
C23 C24 1.471(8)
C24 C25 1.388(8)
C25 C26 1.369(8)
C26 C27 1.385(8)
C27 C28 1.384(8)
C29 C30 1.379(8)
C30 C31 1.371(8)
C31 C32 1.388(8)
C32 C33 1.384(8)
C33 C2 1.475(7)
C34 C35 1.365(8)
C34 C39 1.374(9)
C35 C36 1.384(8)
C36 C37 1.379(9)
C37 C38 1.394(10)
C37 C40 1.498(10)
C38 C39 1.370(11)
C41 C42 1.385(8)
C41 C46 1.390(8)
C43 C42 1.395(8)
C44 C43 1.388(9)
C44 C47 1.516(8)
C45 C44 1.380(8)
C46 C45 1.396(8)
C48 C49 1.378(8)
C48 C53 1.388(8)
C49 C50 1.387(8)
C50 C51 1.394(9)
C51 C52 1.385(9)
C51 C54 1.512(9)
C52 C53 1.383(8)
Cl3 C56A 1.859(10)
Cl3 C56B 1.72(2)
Cl4A Cl4B 1.803(17)
Cl4A C56A 1.637(10)
Cl4A C56B 1.76(2)
Cl1 C55 1.780(7)
Cl2 C55 1.745(7)
O8 C57 1.435(9)

loop_
_geom_hbond_atom_site_label_D
_geom_hbond_atom_site_label_H
_geom_hbond_atom_site_label_A
_geom_hbond_distance_DH
_geom_hbond_distance_HA
_geom_hbond_distance_DA
_geom_hbond_angle_DHA
_geom_hbond_site_symmetry_A
C14 H14 F3 0.95 2.21 2.827(7) 121.7 .
O8 H8a O3 0.84 1.95 2.780(7) 169.0 1_554
